data_2018825
loop_
_publ_author_name
'Yufit, Dmitry S.'

_publ_section_title
;
 The low-melting compounds 1,4-diethyl-, 1,2-diethyl- and ethylbenzene
;
_journal_coeditor_code GZ3229
_journal_issue 3
_journal_name_full 'Acta Crystallographica Section C'
_journal_page_first 273
_journal_page_last 276
_journal_paper_doi 10.1107/S0108270113003041
_journal_volume 69
_journal_year 2013
_chemical_formula_iupac 'C10 H14'
_chemical_formula_moiety 'C10 H14'
_chemical_formula_sum 'C10 H14'
_chemical_formula_weight 134.21
_chemical_name_systematic
;
1,2-Diethylbenzene
;
_space_group_crystal_system orthorhombic
_space_group_IT_number 43
_space_group_name_Hall 'F 2 -2d'
_space_group_name_H-M_alt 'F d d 2'
_symmetry_space_group_name_Hall 'F 2 -2d'
_symmetry_space_group_name_H-M 'F d d 2'
_atom_sites_solution_hydrogens difmap
_atom_sites_solution_primary direct
_atom_sites_solution_secondary difmap
_audit_creation_method
;
  Olex2 1.2-beta
  (compiled Nov  5 2012 18:22:26, GUI svn.r4372)
;
_cell_angle_alpha 90.00
_cell_angle_beta 90.00
_cell_angle_gamma 90.00
_cell_formula_units_Z 8
_cell_length_a 13.556(3)
_cell_length_b 15.931(3)
_cell_length_c 7.7562(16)
_cell_measurement_reflns_used 0
_cell_measurement_temperature 120
_cell_measurement_theta_max 30.518
_cell_measurement_theta_min 2.557
_cell_volume 1675.0(6)
_computing_cell_refinement 'SAINT (Bruker, 2003)'
_computing_data_collection 'SMART (Bruker, 2001)'
_computing_data_reduction 'SAINT (Bruker, 2003)'
_computing_molecular_graphics 'OLEX2 (Dolomanov <i>et al.</i>, 2009)'
_computing_publication_material 'OLEX2 (Dolomanov <i>et al.</i>, 2009)'
_computing_structure_refinement 'SHELXTL (Sheldrick, 2008)'
_computing_structure_solution 'SHELXS97 (Sheldrick, 2008)'
_diffrn_ambient_temperature 120
_diffrn_detector_area_resol_mean 5.6
_diffrn_measured_fraction_theta_full 0.998
_diffrn_measured_fraction_theta_max 0.998
_diffrn_measurement_device 'three-circle diffractometer'
_diffrn_measurement_device_type 'Bruker SMART 6000 CCD area-detector'
_diffrn_measurement_method \w
_diffrn_radiation_monochromator graphite
_diffrn_radiation_type MoK\a
_diffrn_radiation_wavelength 0.71073
_diffrn_reflns_av_R_equivalents 0.0216
_diffrn_reflns_limit_h_max 18
_diffrn_reflns_limit_h_min -18
_diffrn_reflns_limit_k_max 22
_diffrn_reflns_limit_k_min -21
_diffrn_reflns_limit_l_max 10
_diffrn_reflns_limit_l_min -10
_diffrn_reflns_number 5125
_diffrn_reflns_theta_full 29.47
_diffrn_reflns_theta_max 29.47
_diffrn_reflns_theta_min 3.29
_exptl_absorpt_coefficient_mu 0.059
_exptl_absorpt_correction_T_max 1
_exptl_absorpt_correction_T_min 0.793651
_exptl_absorpt_correction_type multi-scan
_exptl_absorpt_process_details '(SADABS; Bruker, 2006)'
_exptl_crystal_colour colourless
_exptl_crystal_density_diffrn 1.064
_exptl_crystal_density_method 'not measured'
_exptl_crystal_description cylinder
_exptl_crystal_F_000 592
_exptl_crystal_size_max 0.3
_exptl_crystal_size_mid 0.3
_exptl_crystal_size_min 0.3
_refine_diff_density_max 0.277
_refine_diff_density_min -0.171
_refine_ls_abs_structure_details 'Flack (1983), with how many Friedel pairs?'
_refine_ls_abs_structure_Flack 6(10)
_refine_ls_extinction_coef 0.014(3)
_refine_ls_extinction_expression 'Fc^*^ = kFc[1 + 0.001Fc^2^\l^3^/sin(2\q)]^-1/4^'
_refine_ls_extinction_method 'SHELXTL (Sheldrick, 2008)'
_refine_ls_goodness_of_fit_ref 1.057
_refine_ls_hydrogen_treatment refall
_refine_ls_matrix_type full
_refine_ls_number_parameters 75
_refine_ls_number_reflns 625
_refine_ls_number_restraints 1
_refine_ls_restrained_S_all 1.057
_refine_ls_R_factor_all 0.0353
_refine_ls_R_factor_gt 0.0351
_refine_ls_shift/su_max 0.000
_refine_ls_shift/su_mean 0.000
_refine_ls_structure_factor_coef Fsqd
_refine_ls_weighting_details 'calc w = 1/[\s^2^(Fo^2^)+(0.0800P)^2^+0.1500P] where P=(Fo^2^+2Fc^2^)/3'
_refine_ls_weighting_scheme calc
_refine_ls_wR_factor_gt 0.0896
_refine_ls_wR_factor_ref 0.0906
_reflns_number_gt 618
_reflns_number_total 625
_reflns_threshold_expression I>2\s(I)
_cod_data_source_file gz3229.cif
_cod_data_source_block II
_cod_database_code 2018825
_cod_database_fobs_code 2018825

loop_
_space_group_symop_id
_space_group_symop_operation_xyz
1 'x, y, z'
2 '-x, -y, z'
3 'x+1/4, -y+1/4, z+1/4'
4 '-x+1/4, y+1/4, z+1/4'
5 'x, y+1/2, z+1/2'
6 '-x, -y+1/2, z+1/2'
7 'x+1/4, -y+3/4, z+3/4'
8 '-x+1/4, y+3/4, z+3/4'
9 'x+1/2, y, z+1/2'
10 '-x+1/2, -y, z+1/2'
11 'x+3/4, -y+1/4, z+3/4'
12 '-x+3/4, y+1/4, z+3/4'
13 'x+1/2, y+1/2, z'
14 '-x+1/2, -y+1/2, z'
15 'x+3/4, -y+3/4, z+1/4'
16 '-x+3/4, y+3/4, z+1/4'

loop_
_atom_site_type_symbol
_atom_site_label
_atom_site_fract_x
_atom_site_fract_y
_atom_site_fract_z
_atom_site_U_iso_or_equiv
_atom_site_adp_type
_atom_site_calc_flag
_atom_site_occupancy
_atom_site_symmetry_multiplicity
C C1 0.53784(6) 0.53015(5) 0.27702(10) 0.0191(3) Uani d 1 1
C C2 0.57456(7) 0.55885(6) 0.11920(13) 0.0238(3) Uani d 1 1
C C3 0.53774(8) 0.52946(6) -0.03657(12) 0.0271(3) Uani d 1 1
C C4 0.58307(8) 0.56323(6) 0.44110(14) 0.0247(3) Uani d 1 1
C C5 0.66855(9) 0.50907(8) 0.50440(19) 0.0319(3) Uani d 1 1
H H2 0.6300(10) 0.6003(9) 0.120(2) 0.027(3) Uiso d 1 1
H H3 0.5661(13) 0.5467(12) -0.142(3) 0.036(4) Uiso d 1 1
H H4A 0.5337(13) 0.5664(14) 0.535(3) 0.041(5) Uiso d 1 1
H H4B 0.6076(13) 0.6205(11) 0.425(3) 0.041(4) Uiso d 1 1
H H5A 0.6484(15) 0.4538(13) 0.529(3) 0.041(5) Uiso d 1 1
H H5B 0.6969(14) 0.5328(13) 0.606(3) 0.042(5) Uiso d 1 1
H H5C 0.7253(15) 0.5047(14) 0.413(3) 0.050(6) Uiso d 1 1

loop_
_atom_site_aniso_label
_atom_site_aniso_U_11
_atom_site_aniso_U_22
_atom_site_aniso_U_33
_atom_site_aniso_U_12
_atom_site_aniso_U_13
_atom_site_aniso_U_23
C1 0.0181(4) 0.0180(5) 0.0213(4) 0.0006(3) -0.0007(3) -0.0008(3)
C2 0.0231(4) 0.0223(5) 0.0261(6) -0.0007(3) 0.0030(4) 0.0022(3)
C3 0.0318(6) 0.0288(6) 0.0207(5) 0.0042(4) 0.0039(4) 0.0032(4)
C4 0.0243(5) 0.0249(5) 0.0248(5) -0.0003(3) -0.0036(3) -0.0040(3)
C5 0.0280(5) 0.0371(6) 0.0307(5) 0.0027(4) -0.0088(4) -0.0007(4)

loop_
_atom_type_symbol
_atom_type_description
_atom_type_scat_dispersion_real
_atom_type_scat_dispersion_imag
_atom_type_scat_source
C C 0.0033 0.0016 'International Tables Vol C Tables 4.2.6.8 and 6.1.1.4'
H H 0.0000 0.0000 'International Tables Vol C Tables 4.2.6.8 and 6.1.1.4'

loop_
_geom_angle_atom_site_label_1
_geom_angle_atom_site_label_2
_geom_angle_atom_site_label_3
_geom_angle_site_symmetry_1
_geom_angle_site_symmetry_3
_geom_angle
C1 C1 C4 2_665 . 122.39(5)
C2 C1 C1 . 2_665 118.90(5)
C2 C1 C4 . . 118.68(8)
C1 C2 H2 . . 118.4(11)
C3 C2 C1 . . 121.57(8)
C3 C2 H2 . . 120.0(11)
C2 C3 H3 . . 120.5(12)
C3 C3 C2 2_665 . 119.53(6)
C3 C3 H3 2_665 . 119.9(12)
C1 C4 C5 . . 112.51(9)
C1 C4 H4A . . 111.3(12)
C1 C4 H4B . . 110.9(14)
C5 C4 H4A . . 107.8(13)
C5 C4 H4B . . 108.1(11)
H4A C4 H4B . . 105.9(18)
C4 C5 H5A . . 111.9(13)
C4 C5 H5B . . 110.3(12)
C4 C5 H5C . . 112.3(12)
H5A C5 H5B . . 108.5(19)
H5A C5 H5C . . 106.7(19)
H5B C5 H5C . . 106.8(16)

loop_
_geom_bond_atom_site_label_1
_geom_bond_atom_site_label_2
_geom_bond_site_symmetry_2
_geom_bond_distance
C1 C1 2_665 1.4054(17)
C1 C2 . 1.3982(13)
C1 C4 . 1.5077(13)
C2 C3 . 1.3885(15)
C2 H2 . 1.000(14)
C3 C3 2_665 1.388(2)
C3 H3 . 0.94(2)
C4 C5 . 1.5258(15)
C4 H4A . 0.99(2)
C4 H4B . 0.978(18)
C5 H5A . 0.94(2)
C5 H5B . 0.96(2)
C5 H5C . 1.05(2)

loop_
_geom_hbond_atom_site_label_D
_geom_hbond_atom_site_label_H
_geom_hbond_atom_site_label_A
_geom_hbond_site_symmetry_A
_geom_hbond_distance_DH
_geom_hbond_distance_HA
_geom_hbond_distance_DA
_geom_hbond_angle_DHA
C2 H2 C3 3_565 1.000(14) 2.961(14) 3.9397(15) 166.3(14)
C4 H4B C1 4_655 0.978(18) 3.017(18) 3.9305(14) 155.8(18)

loop_
_geom_torsion_atom_site_label_1
_geom_torsion_atom_site_label_2
_geom_torsion_atom_site_label_3
_geom_torsion_atom_site_label_4
_geom_torsion
C2 C1 C4 C5 -90.88(11)
